data_7131836
loop_
_publ_author_name
'Schneider, Johannes S.'
'Krummenacher, Ivo'
'Braunschweig, Holger'
'Helten, Holger'

_publ_section_title
;
 Linear and macrocyclic oligo(<i>p</i>-phenylene iminoboranes) with
 ferrocenyl side groups - observation of selective, non-templated
 macrocyclization.
;
_journal_issue 54
_journal_name_full 'Chemical communications (Cambridge, England)'
_journal_page_first 8408
_journal_page_last 8411
_journal_paper_doi 10.1039/d3cc01825c
_journal_volume 59
_journal_year 2023
_chemical_formula_moiety 'C64 H56 B4 Fe4 N4, 4(C H2 Cl2)'
_chemical_formula_sum 'C68 H64 B4 Cl8 Fe4 N4'
_chemical_formula_weight 1487.47
_space_group_crystal_system monoclinic
_space_group_IT_number 15
_space_group_name_Hall '-C 2yc'
_space_group_name_H-M_alt 'C 1 2/c 1'
_atom_sites_solution_hydrogens geom
_atom_sites_solution_primary dual
_atom_sites_solution_secondary difmap
_audit_creation_method SHELXL-2018/3
_audit_update_record
;
2023-03-29 deposited with the CCDC.	2023-06-12 downloaded from the CCDC.
;
_cell_angle_alpha 90
_cell_angle_beta 114.023(10)
_cell_angle_gamma 90
_cell_formula_units_Z 4
_cell_length_a 22.807(5)
_cell_length_b 20.081(6)
_cell_length_c 15.326(4)
_cell_measurement_reflns_used 5842
_cell_measurement_temperature 100(2)
_cell_measurement_theta_max 26.17
_cell_measurement_theta_min 2.29
_cell_volume 6411(3)
_computing_cell_refinement 'Saint+ ver. 7.34A (Bruker AXS)'
_computing_data_collection 'APEX2 ver. 2010.3 (Bruker AXS)'
_computing_data_reduction 'Saint+ ver. 7.34A (Bruker AXS)'
_computing_molecular_graphics 'ShelXLe (Huebschle et all, 2011)'
_computing_publication_material 'SHELXL-2018/3 (Sheldrick, 2018)'
_computing_structure_refinement 'SHELXL-2018/3 (Sheldrick, 2018)'
_computing_structure_solution 'SHELXT 2014/5 (Sheldrick, 2014)'
_diffrn_ambient_temperature 100(2)
_diffrn_detector_area_resol_mean 8.333
_diffrn_measured_fraction_theta_full 1.000
_diffrn_measured_fraction_theta_max 0.998
_diffrn_measurement_device_type 'Bruker APEX-II CCD'
_diffrn_measurement_method '\f and \w scans'
_diffrn_radiation_type MoK\a
_diffrn_radiation_wavelength 0.71073
_diffrn_reflns_av_R_equivalents 0.0630
_diffrn_reflns_av_unetI/netI 0.0574
_diffrn_reflns_Laue_measured_fraction_full 1.000
_diffrn_reflns_Laue_measured_fraction_max 0.998
_diffrn_reflns_limit_h_max 28
_diffrn_reflns_limit_h_min -26
_diffrn_reflns_limit_k_max 25
_diffrn_reflns_limit_k_min -25
_diffrn_reflns_limit_l_max 19
_diffrn_reflns_limit_l_min -19
_diffrn_reflns_number 27368
_diffrn_reflns_point_group_measured_fraction_full 1.000
_diffrn_reflns_point_group_measured_fraction_max 0.998
_diffrn_reflns_theta_full 26.000
_diffrn_reflns_theta_max 26.421
_diffrn_reflns_theta_min 1.409
_diffrn_source 'rotating-anode X-ray tube'
_exptl_absorpt_coefficient_mu 1.267
_exptl_absorpt_correction_T_max 0.7454
_exptl_absorpt_correction_T_min 0.5705
_exptl_absorpt_correction_type multi-scan
_exptl_absorpt_process_details
;
SADABS 2016/2: Krause, L., Herbst-Irmer, R., Sheldrick G.M. & Stalke D.,
 J. Appl. Cryst. 48 (2015) 3-10
;
_exptl_crystal_colour orange
_exptl_crystal_density_diffrn 1.541
_exptl_crystal_description block
_exptl_crystal_F_000 3040
_exptl_crystal_size_max 0.292
_exptl_crystal_size_mid 0.188
_exptl_crystal_size_min 0.170
_refine_diff_density_max 2.164
_refine_diff_density_min -2.102
_refine_diff_density_rms 0.130
_refine_ls_extinction_method none
_refine_ls_goodness_of_fit_ref 1.045
_refine_ls_hydrogen_treatment mixed
_refine_ls_matrix_type full
_refine_ls_number_parameters 421
_refine_ls_number_reflns 6581
_refine_ls_number_restraints 80
_refine_ls_restrained_S_all 1.102
_refine_ls_R_factor_all 0.0995
_refine_ls_R_factor_gt 0.0713
_refine_ls_shift/su_max 0.000
_refine_ls_shift/su_mean 0.000
_refine_ls_structure_factor_coef Fsqd
_refine_ls_weighting_details 'w=1/[\s^2^(Fo^2^)+(0.0891P)^2^+66.0924P] where P=(Fo^2^+2Fc^2^)/3'
_refine_ls_weighting_scheme calc
_refine_ls_wR_factor_gt 0.1790
_refine_ls_wR_factor_ref 0.1981
_reflns_Friedel_coverage 0.000
_reflns_number_gt 4900
_reflns_number_total 6581
_reflns_threshold_expression 'I > 2\s(I)'
_cod_data_source_file d3cc01825c2.cif
_cod_data_source_block test11_a
_cod_original_sg_symbol_H-M 'C 2/c'
_cod_database_code 7131836
_shelx_shelxl_version_number 2018/3
_shelx_space_group_comment
;
The symmetry employed for this shelxl refinement is uniquely defined
by the following loop, which should always be used as a source of
symmetry information in preference to the above space-group names.
They are only intended as comments.
;
_shelx_estimated_absorpt_t_min 0.709
_shelx_estimated_absorpt_t_max 0.813

loop_
_space_group_symop_operation_xyz
'x, y, z'
'-x, y, -z+1/2'
'x+1/2, y+1/2, z'
'-x+1/2, y+1/2, -z+1/2'
'-x, -y, -z'
'x, -y, z-1/2'
'-x+1/2, -y+1/2, -z'
'x+1/2, -y+1/2, z-1/2'

loop_
_atom_site_label
_atom_site_type_symbol
_atom_site_fract_x
_atom_site_fract_y
_atom_site_fract_z
_atom_site_U_iso_or_equiv
_atom_site_adp_type
_atom_site_occupancy
_atom_site_site_symmetry_order
_atom_site_calc_flag
_atom_site_refinement_flags_posn
_atom_site_refinement_flags_adp
_atom_site_refinement_flags_occupancy
_atom_site_disorder_assembly
_atom_site_disorder_group
N1_1 N 0.3545(2) 0.2045(2) 0.8539(3) 0.0184(8) Uani 1 1 d . . . . .
H1_1 H 0.320600 0.180241 0.845934 0.022 Uiso 1 1 calc R U . . .
C1_1 C 0.3480(2) 0.2409(2) 0.7707(3) 0.0169(9) Uani 1 1 d . . . . .
B1_1 B 0.4035(3) 0.1994(3) 0.9456(4) 0.0166(11) Uani 1 1 d . . . . .
N2_1 N 0.31569(19) 0.3425(2) 0.5131(3) 0.0218(9) Uani 1 1 d . . . . .
H2_1 H 0.279133 0.364499 0.491458 0.031(16) Uiso 1 1 calc R . . . .
C2_1 C 0.3999(2) 0.2651(2) 0.7545(3) 0.0173(10) Uani 1 1 d . . . . .
H2A_1 H 0.442326 0.258386 0.801230 0.022(14) Uiso 1 1 calc R . . . .
B2_1 B 0.3488(3) 0.3479(3) 0.4540(4) 0.0179(11) Uani 1 1 d . . . . .
C3_1 C 0.3903(2) 0.2991(2) 0.6704(3) 0.0172(10) Uani 1 1 d . . . . .
H3_1 H 0.426189 0.315634 0.660706 0.016(13) Uiso 1 1 calc R . . . .
C4_1 C 0.3288(2) 0.3091(2) 0.6006(3) 0.0187(10) Uani 1 1 d . . . . .
C5_1 C 0.2775(2) 0.2849(3) 0.6177(4) 0.0228(11) Uani 1 1 d . . . . .
H5_1 H 0.235071 0.291338 0.571089 0.043(18) Uiso 1 1 calc R . . . .
C6_1 C 0.2869(2) 0.2516(3) 0.7012(3) 0.0219(10) Uani 1 1 d . . . . .
H6_1 H 0.250848 0.235739 0.710980 0.017(13) Uiso 1 1 calc R . . . .
C7_1 C 0.4144(2) 0.3103(2) 0.4779(3) 0.0163(9) Uani 1 1 d . . . . .
C8_1 C 0.4182(2) 0.2414(2) 0.4923(3) 0.0187(10) Uani 1 1 d . . . . .
H8_1 H 0.381035 0.217713 0.487848 0.022 Uiso 1 1 calc R U . . .
C9_1 C 0.4748(2) 0.2067(2) 0.5130(3) 0.0167(9) Uani 1 1 d . . . . .
H9_1 H 0.475075 0.159636 0.519719 0.020 Uiso 1 1 calc R U . . .
C10_1 C 0.5314(2) 0.2391(2) 0.5241(3) 0.0156(9) Uani 1 1 d . . . . .
C11_1 C 0.5280(2) 0.3079(2) 0.5084(3) 0.0184(10) Uani 1 1 d . . . . .
H11_1 H 0.565529 0.331613 0.514431 0.022 Uiso 1 1 calc R U . . .
C12_1 C 0.4705(2) 0.3421(2) 0.4842(3) 0.0186(10) Uani 1 1 d . . . . .
H12_1 H 0.469243 0.388514 0.471480 0.022 Uiso 1 1 calc R U . . .
Fe1_2 Fe 0.37410(3) 0.18805(3) 1.12901(5) 0.0174(2) Uani 1 1 d . . . . .
C1_2 C 0.3932(2) 0.1510(2) 1.0181(3) 0.0169(9) Uani 1 1 d . . . . .
C2_2 C 0.4415(2) 0.1314(2) 1.1085(3) 0.0204(10) Uani 1 1 d . . . . .
H2_2 H 0.485857 0.141736 1.130988 0.024 Uiso 1 1 calc R U . . .
C3_2 C 0.4128(3) 0.0939(2) 1.1595(3) 0.0227(11) Uani 1 1 d . . . . .
H3_2 H 0.434536 0.074715 1.220979 0.027 Uiso 1 1 calc R U . . .
C4_2 C 0.3460(3) 0.0903(3) 1.1024(4) 0.0253(11) Uani 1 1 d . . . . .
H4_2 H 0.315020 0.068465 1.119012 0.030 Uiso 1 1 calc R U . . .
C5_2 C 0.3335(2) 0.1252(2) 1.0157(3) 0.0203(10) Uani 1 1 d . . . . .
H5_2 H 0.292477 0.130517 0.964539 0.024 Uiso 1 1 calc R U . . .
C6_2 C 0.4087(3) 0.2822(3) 1.1714(4) 0.0252(11) Uani 1 1 d . . . . .
H6_2 H 0.445199 0.301156 1.165856 0.030 Uiso 1 1 calc R U . . .
C7_2 C 0.4089(3) 0.2455(3) 1.2509(4) 0.0257(11) Uani 1 1 d . . . . .
H7_2 H 0.445407 0.236252 1.308176 0.031 Uiso 1 1 calc R U . . .
C8_2 C 0.3449(3) 0.2252(3) 1.2295(4) 0.0266(11) Uani 1 1 d . . . . .
H8_2 H 0.331100 0.199568 1.269687 0.032 Uiso 1 1 calc R U . . .
C9_2 C 0.3050(3) 0.2502(3) 1.1369(4) 0.0280(12) Uani 1 1 d . . . . .
H9_2 H 0.259884 0.244261 1.104579 0.034 Uiso 1 1 calc R U . . .
C10_2 C 0.3450(3) 0.2854(3) 1.1021(4) 0.0266(11) Uani 1 1 d . . . . .
H10_2 H 0.331106 0.307458 1.042239 0.032 Uiso 1 1 calc R U . . .
Fe2_3 Fe 0.32483(4) 0.48665(4) 0.34345(5) 0.0218(2) Uani 1 1 d . . . . .
C1_3 C 0.3142(2) 0.3867(2) 0.3580(3) 0.0218(10) Uani 1 1 d . . . . .
C2_3 C 0.3380(3) 0.3985(3) 0.2863(4) 0.0262(11) Uani 1 1 d . . . . .
H2_3 H 0.377172 0.381765 0.286902 0.031 Uiso 1 1 calc R U . . .
C3_3 C 0.2933(3) 0.4393(3) 0.2140(4) 0.0368(14) Uani 1 1 d . . . . .
H3_3 H 0.297664 0.454806 0.158370 0.044 Uiso 1 1 calc R U . . .
C4_3 C 0.2412(3) 0.4529(3) 0.2387(4) 0.0369(14) Uani 1 1 d . . . . .
H4_3 H 0.204368 0.478746 0.202578 0.044 Uiso 1 1 calc R U . . .
C5_3 C 0.2536(3) 0.4211(3) 0.3272(4) 0.0297(12) Uani 1 1 d . . . . .
H5_3 H 0.226551 0.422274 0.360666 0.036 Uiso 1 1 calc R U . . .
C6_3 C 0.3903(3) 0.5200(3) 0.4723(5) 0.051(2) Uani 1 1 d . . . . .
H6_3 H 0.412447 0.493311 0.527123 0.062 Uiso 1 1 calc R U . . .
C7_3 C 0.4111(3) 0.5345(3) 0.4002(7) 0.055(2) Uani 1 1 d . . . . .
H7_3 H 0.449989 0.519877 0.397561 0.066 Uiso 1 1 calc R U . . .
C8_3 C 0.3631(4) 0.5757(3) 0.3310(6) 0.0512(19) Uani 1 1 d . . . . .
H8_3 H 0.364168 0.592906 0.273934 0.061 Uiso 1 1 calc R U . . .
C9_3 C 0.3140(3) 0.5857(3) 0.3630(5) 0.0375(14) Uani 1 1 d . . . . .
H9_3 H 0.276032 0.611173 0.331567 0.045 Uiso 1 1 calc R U . . .
C10_3 C 0.3311(3) 0.5516(3) 0.4494(4) 0.0431(16) Uani 1 1 d . . . . .
H10_3 H 0.306457 0.550113 0.486659 0.052 Uiso 1 1 calc R U . . .
Cl1_4 Cl 0.40044(17) 0.06118(17) 0.3802(2) 0.0517(10) Uiso 0.588(6) 1 d D U P A 1
Cl2_4 Cl 0.3189(2) 0.0707(2) 0.4675(3) 0.0728(13) Uiso 0.588(6) 1 d D U P A 1
C1_4 C 0.3929(4) 0.0327(6) 0.4856(6) 0.029(2) Uiso 0.588(6) 1 d D U P A 1
H1A_4 H 0.390436 -0.016508 0.487527 0.035 Uiso 0.588(6) 1 calc R U P A 1
H1B_4 H 0.428320 0.048907 0.544433 0.035 Uiso 0.588(6) 1 calc R U P A 1
Cl1_5 Cl 0.4297(2) 0.0365(2) 0.4143(3) 0.0453(13) Uiso 0.412(6) 1 d D U P A 2
Cl2_5 Cl 0.3543(3) 0.0781(3) 0.5282(4) 0.0598(16) Uiso 0.412(6) 1 d D U P A 2
C1_5 C 0.4012(13) 0.0185(8) 0.5023(17) 0.078(8) Uiso 0.412(6) 1 d D U P A 2
H1A_5 H 0.375671 -0.023013 0.483079 0.094 Uiso 0.412(6) 1 calc R U P A 2
H1B_5 H 0.438864 0.008757 0.562336 0.094 Uiso 0.412(6) 1 calc R U P A 2
Cl1_6 Cl 0.530(3) 0.090(5) 0.748(7) 0.34(4) Uiso 0.117(5) 1 d D U P A -1
Cl2_6 Cl 0.392(3) 0.087(6) 0.636(7) 0.37(4) Uiso 0.117(5) 1 d D U P A -1
C1_6 C 0.468(4) 0.076(17) 0.633(8) 0.38(5) Uiso 0.117(5) 1 d D U P A -1
H1A_6 H 0.472882 0.107434 0.586580 0.462 Uiso 0.117(5) 1 calc R U P A -1
H1B_6 H 0.471775 0.030215 0.612301 0.462 Uiso 0.117(5) 1 calc R U P A -1
Cl1_7 Cl 0.5459(2) 0.0809(2) 0.7034(4) 0.0323(14) Uiso 0.383(5) 1 d D U P A -2
Cl2_7 Cl 0.4438(3) 0.0877(3) 0.7707(5) 0.0429(18) Uiso 0.383(5) 1 d D U P A -2
C1_7 C 0.5040(14) 0.1332(5) 0.752(3) 0.034(3) Uiso 0.383(5) 1 d D U P A -2
H1A_7 H 0.534522 0.152180 0.812943 0.041 Uiso 0.383(5) 1 calc R U P A -2
H1B_7 H 0.484118 0.170451 0.707100 0.041 Uiso 0.383(5) 1 calc R U P A -2
Cl1_8 Cl 0.457(2) 0.547(2) 0.707(4) 0.29(3) Uiso 0.187(7) 1 d D U P B -1
Cl2_8 Cl 0.5612(7) 0.4601(7) 0.8246(10) 0.079(5) Uiso 0.187(7) 1 d D U P B -1
C1_8 C 0.5364(19) 0.5437(8) 0.796(3) 0.055(11) Uiso 0.187(7) 1 d D U P B -1
H1A_8 H 0.565523 0.566262 0.771509 0.066 Uiso 0.187(7) 1 calc R U P B -1
H1B_8 H 0.539090 0.567394 0.853684 0.066 Uiso 0.187(7) 1 calc R U P B -1
Cl1_9 Cl 0.4829(3) 0.5705(3) 0.7033(4) 0.054(2) Uiso 0.313(7) 1 d DG U P B -2
Cl2_9 Cl 0.5166(5) 0.4386(3) 0.7841(6) 0.085(3) Uiso 0.313(7) 1 d DG U P B -2
C1_9 C 0.4584(16) 0.5015(15) 0.751(5) 0.21(3) Uiso 0.313(7) 1 d DG U P B -2
H1A_9 H 0.451272 0.515758 0.808113 0.256 Uiso 0.313(7) 1 calc R U P B -2
H1B_9 H 0.417375 0.484004 0.703443 0.256 Uiso 0.313(7) 1 calc R U P B -2

loop_
_atom_site_aniso_label
_atom_site_aniso_U_11
_atom_site_aniso_U_22
_atom_site_aniso_U_33
_atom_site_aniso_U_23
_atom_site_aniso_U_13
_atom_site_aniso_U_12
N1_1 0.019(2) 0.020(2) 0.0180(19) -0.0007(16) 0.0089(17) -0.0047(17)
C1_1 0.020(2) 0.017(2) 0.016(2) -0.0020(18) 0.0092(19) -0.0005(19)
B1_1 0.020(3) 0.016(3) 0.018(2) -0.002(2) 0.011(2) -0.001(2)
N2_1 0.014(2) 0.025(2) 0.025(2) 0.0102(18) 0.0059(17) 0.0080(18)
C2_1 0.014(2) 0.021(2) 0.015(2) -0.0011(18) 0.0028(18) 0.0012(19)
B2_1 0.017(3) 0.016(3) 0.019(3) 0.001(2) 0.006(2) 0.000(2)
C3_1 0.016(2) 0.018(2) 0.019(2) -0.0015(18) 0.0089(19) -0.0007(19)
C4_1 0.019(2) 0.019(2) 0.021(2) 0.0042(19) 0.011(2) 0.003(2)
C5_1 0.012(2) 0.031(3) 0.023(2) 0.003(2) 0.005(2) 0.004(2)
C6_1 0.015(2) 0.032(3) 0.021(2) -0.001(2) 0.009(2) -0.003(2)
C7_1 0.016(2) 0.019(2) 0.013(2) -0.0005(18) 0.0048(18) -0.0007(19)
C8_1 0.014(2) 0.023(2) 0.018(2) 0.0002(19) 0.0052(19) -0.004(2)
C9_1 0.020(2) 0.014(2) 0.015(2) -0.0005(17) 0.0069(19) 0.0000(19)
C10_1 0.014(2) 0.021(2) 0.011(2) -0.0014(18) 0.0039(18) 0.0000(19)
C11_1 0.017(2) 0.020(2) 0.020(2) -0.0012(19) 0.009(2) -0.006(2)
C12_1 0.023(3) 0.014(2) 0.021(2) 0.0007(19) 0.010(2) -0.002(2)
Fe1_2 0.0192(4) 0.0191(4) 0.0144(3) -0.0006(3) 0.0074(3) -0.0001(3)
C1_2 0.020(2) 0.017(2) 0.014(2) -0.0029(18) 0.0080(19) -0.0040(19)
C2_2 0.024(3) 0.015(2) 0.024(2) -0.0009(19) 0.012(2) 0.002(2)
C3_2 0.030(3) 0.020(2) 0.019(2) 0.002(2) 0.011(2) 0.001(2)
C4_2 0.034(3) 0.022(3) 0.026(3) -0.001(2) 0.019(2) -0.006(2)
C5_2 0.021(3) 0.021(2) 0.019(2) -0.0053(19) 0.009(2) -0.007(2)
C6_2 0.030(3) 0.021(3) 0.028(3) -0.007(2) 0.015(2) -0.004(2)
C7_2 0.025(3) 0.027(3) 0.019(2) -0.009(2) 0.003(2) 0.004(2)
C8_2 0.033(3) 0.029(3) 0.025(3) -0.002(2) 0.018(2) 0.003(2)
C9_2 0.022(3) 0.030(3) 0.030(3) -0.008(2) 0.009(2) 0.006(2)
C10_2 0.039(3) 0.018(2) 0.023(2) 0.000(2) 0.012(2) 0.007(2)
Fe2_3 0.0218(4) 0.0165(4) 0.0240(4) 0.0017(3) 0.0061(3) -0.0010(3)
C1_3 0.020(3) 0.017(2) 0.022(2) 0.001(2) 0.003(2) -0.004(2)
C2_3 0.037(3) 0.020(3) 0.020(2) -0.002(2) 0.010(2) -0.002(2)
C3_3 0.055(4) 0.028(3) 0.018(3) 0.002(2) 0.006(3) -0.007(3)
C4_3 0.032(3) 0.031(3) 0.028(3) 0.010(2) -0.008(3) -0.003(3)
C5_3 0.016(3) 0.028(3) 0.035(3) 0.011(2) 0.000(2) -0.004(2)
C6_3 0.043(4) 0.031(3) 0.050(4) -0.012(3) -0.012(3) 0.003(3)
C7_3 0.031(4) 0.025(3) 0.101(6) -0.022(4) 0.018(4) -0.012(3)
C8_3 0.066(5) 0.022(3) 0.074(5) -0.007(3) 0.036(4) -0.022(3)
C9_3 0.037(3) 0.025(3) 0.042(3) -0.003(3) 0.007(3) 0.002(3)
C10_3 0.052(4) 0.036(3) 0.035(3) -0.009(3) 0.012(3) 0.005(3)

loop_
_atom_type_symbol
_atom_type_description
_atom_type_scat_dispersion_real
_atom_type_scat_dispersion_imag
_atom_type_scat_source
C C 0.0033 0.0016 'International Tables Vol C Tables 4.2.6.8 and 6.1.1.4'
H H 0.0000 0.0000 'International Tables Vol C Tables 4.2.6.8 and 6.1.1.4'
B B 0.0013 0.0007 'International Tables Vol C Tables 4.2.6.8 and 6.1.1.4'
N N 0.0061 0.0033 'International Tables Vol C Tables 4.2.6.8 and 6.1.1.4'
Fe Fe 0.3463 0.8444 'International Tables Vol C Tables 4.2.6.8 and 6.1.1.4'
Cl Cl 0.1484 0.1585 'International Tables Vol C Tables 4.2.6.8 and 6.1.1.4'

loop_
_geom_angle_atom_site_label_1
_geom_angle_atom_site_label_2
_geom_angle_atom_site_label_3
_geom_angle
_geom_angle_site_symmetry_1
_geom_angle_site_symmetry_3
_geom_angle_publ_flag
B1_1 N1_1 C1_1 133.4(4) . . ?
B1_1 N1_1 H1_1 113.3 . . ?
C1_1 N1_1 H1_1 113.3 . . ?
C6_1 C1_1 C2_1 118.1(4) . . ?
C6_1 C1_1 N1_1 118.4(4) . . ?
C2_1 C1_1 N1_1 123.5(4) . . ?
N1_1 B1_1 C1_2 118.1(4) . . ?
N1_1 B1_1 C10_1 121.9(4) . 2_656 ?
C1_2 B1_1 C10_1 120.0(4) . 2_656 ?
B2_1 N2_1 C4_1 133.4(4) . . ?
B2_1 N2_1 H2_1 113.3 . . ?
C4_1 N2_1 H2_1 113.3 . . ?
C1_1 C2_1 C3_1 120.6(4) . . ?
C1_1 C2_1 H2A_1 119.7 . . ?
C3_1 C2_1 H2A_1 119.7 . . ?
N2_1 B2_1 C1_3 116.7(4) . . ?
N2_1 B2_1 C7_1 121.5(4) . . ?
C1_3 B2_1 C7_1 121.5(4) . . ?
C4_1 C3_1 C2_1 120.9(4) . . ?
C4_1 C3_1 H3_1 119.6 . . ?
C2_1 C3_1 H3_1 119.6 . . ?
C5_1 C4_1 C3_1 117.9(4) . . ?
C5_1 C4_1 N2_1 118.4(4) . . ?
C3_1 C4_1 N2_1 123.7(4) . . ?
C6_1 C5_1 C4_1 121.4(5) . . ?
C6_1 C5_1 H5_1 119.3 . . ?
C4_1 C5_1 H5_1 119.3 . . ?
C5_1 C6_1 C1_1 121.1(4) . . ?
C5_1 C6_1 H6_1 119.4 . . ?
C1_1 C6_1 H6_1 119.4 . . ?
C12_1 C7_1 C8_1 116.5(4) . . ?
C12_1 C7_1 B2_1 123.5(4) . . ?
C8_1 C7_1 B2_1 120.0(4) . . ?
C9_1 C8_1 C7_1 121.7(4) . . ?
C9_1 C8_1 H8_1 119.2 . . ?
C7_1 C8_1 H8_1 119.2 . . ?
C8_1 C9_1 C10_1 121.6(4) . . ?
C8_1 C9_1 H9_1 119.2 . . ?
C10_1 C9_1 H9_1 119.2 . . ?
C9_1 C10_1 C11_1 117.2(4) . . ?
C9_1 C10_1 B1_1 120.8(4) . 2_656 ?
C11_1 C10_1 B1_1 122.0(4) . 2_656 ?
C12_1 C11_1 C10_1 120.9(4) . . ?
C12_1 C11_1 H11_1 119.6 . . ?
C10_1 C11_1 H11_1 119.6 . . ?
C11_1 C12_1 C7_1 122.0(4) . . ?
C11_1 C12_1 H12_1 119.0 . . ?
C7_1 C12_1 H12_1 119.0 . . ?
C2_2 Fe1_2 C5_2 68.4(2) . . ?
C2_2 Fe1_2 C6_2 110.3(2) . . ?
C5_2 Fe1_2 C6_2 145.5(2) . . ?
C2_2 Fe1_2 C8_2 144.6(2) . . ?
C5_2 Fe1_2 C8_2 133.7(2) . . ?
C6_2 Fe1_2 C8_2 68.1(2) . . ?
C2_2 Fe1_2 C10_2 134.8(2) . . ?
C5_2 Fe1_2 C10_2 114.9(2) . . ?
C6_2 Fe1_2 C10_2 40.2(2) . . ?
C8_2 Fe1_2 C10_2 68.1(2) . . ?
C2_2 Fe1_2 C9_2 174.1(2) . . ?
C5_2 Fe1_2 C9_2 109.4(2) . . ?
C6_2 Fe1_2 C9_2 68.1(2) . . ?
C8_2 Fe1_2 C9_2 40.8(2) . . ?
C10_2 Fe1_2 C9_2 40.4(2) . . ?
C2_2 Fe1_2 C4_2 68.2(2) . . ?
C5_2 Fe1_2 C4_2 40.7(2) . . ?
C6_2 Fe1_2 C4_2 173.4(2) . . ?
C8_2 Fe1_2 C4_2 109.1(2) . . ?
C10_2 Fe1_2 C4_2 145.2(2) . . ?
C9_2 Fe1_2 C4_2 114.1(2) . . ?
C2_2 Fe1_2 C3_2 40.64(19) . . ?
C5_2 Fe1_2 C3_2 68.2(2) . . ?
C6_2 Fe1_2 C3_2 134.5(2) . . ?
C8_2 Fe1_2 C3_2 113.8(2) . . ?
C10_2 Fe1_2 C3_2 174.1(2) . . ?
C9_2 Fe1_2 C3_2 144.5(2) . . ?
C4_2 Fe1_2 C3_2 40.3(2) . . ?
C2_2 Fe1_2 C1_2 40.86(19) . . ?
C5_2 Fe1_2 C1_2 41.29(18) . . ?
C6_2 Fe1_2 C1_2 114.3(2) . . ?
C8_2 Fe1_2 C1_2 173.9(2) . . ?
C10_2 Fe1_2 C1_2 109.8(2) . . ?
C9_2 Fe1_2 C1_2 134.0(2) . . ?
C4_2 Fe1_2 C1_2 69.18(19) . . ?
C3_2 Fe1_2 C1_2 68.91(19) . . ?
C2_2 Fe1_2 C7_2 114.6(2) . . ?
C5_2 Fe1_2 C7_2 173.1(2) . . ?
C6_2 Fe1_2 C7_2 40.5(2) . . ?
C8_2 Fe1_2 C7_2 40.4(2) . . ?
C10_2 Fe1_2 C7_2 67.8(2) . . ?
C9_2 Fe1_2 C7_2 68.2(2) . . ?
C4_2 Fe1_2 C7_2 133.6(2) . . ?
C3_2 Fe1_2 C7_2 109.7(2) . . ?
C1_2 Fe1_2 C7_2 144.9(2) . . ?
C2_2 C1_2 C5_2 105.8(4) . . ?
C2_2 C1_2 B1_1 125.5(4) . . ?
C5_2 C1_2 B1_1 128.2(4) . . ?
C2_2 C1_2 Fe1_2 68.8(3) . . ?
C5_2 C1_2 Fe1_2 68.7(3) . . ?
B1_1 C1_2 Fe1_2 120.4(3) . . ?
C3_2 C2_2 C1_2 109.5(4) . . ?
C3_2 C2_2 Fe1_2 70.5(3) . . ?
C1_2 C2_2 Fe1_2 70.4(3) . . ?
C3_2 C2_2 H2_2 125.3 . . ?
C1_2 C2_2 H2_2 125.3 . . ?
Fe1_2 C2_2 H2_2 125.5 . . ?
C4_2 C3_2 C2_2 107.9(4) . . ?
C4_2 C3_2 Fe1_2 69.7(3) . . ?
C2_2 C3_2 Fe1_2 68.9(3) . . ?
C4_2 C3_2 H3_2 126.0 . . ?
C2_2 C3_2 H3_2 126.0 . . ?
Fe1_2 C3_2 H3_2 126.9 . . ?
C3_2 C4_2 C5_2 108.0(4) . . ?
C3_2 C4_2 Fe1_2 70.0(3) . . ?
C5_2 C4_2 Fe1_2 69.1(3) . . ?
C3_2 C4_2 H4_2 126.0 . . ?
C5_2 C4_2 H4_2 126.0 . . ?
Fe1_2 C4_2 H4_2 126.4 . . ?
C4_2 C5_2 C1_2 108.9(4) . . ?
C4_2 C5_2 Fe1_2 70.2(3) . . ?
C1_2 C5_2 Fe1_2 70.0(3) . . ?
C4_2 C5_2 H5_2 125.6 . . ?
C1_2 C5_2 H5_2 125.6 . . ?
Fe1_2 C5_2 H5_2 125.8 . . ?
C10_2 C6_2 C7_2 108.2(5) . . ?
C10_2 C6_2 Fe1_2 70.0(3) . . ?
C7_2 C6_2 Fe1_2 70.2(3) . . ?
C10_2 C6_2 H6_2 125.9 . . ?
C7_2 C6_2 H6_2 125.9 . . ?
Fe1_2 C6_2 H6_2 125.5 . . ?
C8_2 C7_2 C6_2 107.8(5) . . ?
C8_2 C7_2 Fe1_2 69.5(3) . . ?
C6_2 C7_2 Fe1_2 69.3(3) . . ?
C8_2 C7_2 H7_2 126.1 . . ?
C6_2 C7_2 H7_2 126.1 . . ?
Fe1_2 C7_2 H7_2 126.7 . . ?
C7_2 C8_2 C9_2 108.0(5) . . ?
C7_2 C8_2 Fe1_2 70.2(3) . . ?
C9_2 C8_2 Fe1_2 69.7(3) . . ?
C7_2 C8_2 H8_2 126.0 . . ?
C9_2 C8_2 H8_2 126.0 . . ?
Fe1_2 C8_2 H8_2 125.7 . . ?
C10_2 C9_2 C8_2 107.5(5) . . ?
C10_2 C9_2 Fe1_2 69.8(3) . . ?
C8_2 C9_2 Fe1_2 69.6(3) . . ?
C10_2 C9_2 H9_2 126.3 . . ?
C8_2 C9_2 H9_2 126.3 . . ?
Fe1_2 C9_2 H9_2 126.0 . . ?
C6_2 C10_2 C9_2 108.5(5) . . ?
C6_2 C10_2 Fe1_2 69.8(3) . . ?
C9_2 C10_2 Fe1_2 69.8(3) . . ?
C6_2 C10_2 H10_2 125.7 . . ?
C9_2 C10_2 H10_2 125.7 . . ?
Fe1_2 C10_2 H10_2 126.3 . . ?
C5_3 Fe2_3 C8_3 156.0(3) . . ?
C5_3 Fe2_3 C7_3 160.9(3) . . ?
C8_3 Fe2_3 C7_3 41.3(3) . . ?
C5_3 Fe2_3 C9_3 120.8(3) . . ?
C8_3 Fe2_3 C9_3 40.5(3) . . ?
C7_3 Fe2_3 C9_3 68.4(3) . . ?
C5_3 Fe2_3 C10_3 107.8(3) . . ?
C8_3 Fe2_3 C10_3 67.6(3) . . ?
C7_3 Fe2_3 C10_3 67.5(3) . . ?
C9_3 Fe2_3 C10_3 40.0(3) . . ?
C5_3 Fe2_3 C6_3 124.4(3) . . ?
C8_3 Fe2_3 C6_3 68.3(3) . . ?
C7_3 Fe2_3 C6_3 40.1(3) . . ?
C9_3 Fe2_3 C6_3 67.9(3) . . ?
C10_3 Fe2_3 C6_3 40.2(3) . . ?
C5_3 Fe2_3 C1_3 41.5(2) . . ?
C8_3 Fe2_3 C1_3 161.5(3) . . ?
C7_3 Fe2_3 C1_3 123.5(3) . . ?
C9_3 Fe2_3 C1_3 156.0(2) . . ?
C10_3 Fe2_3 C1_3 120.9(2) . . ?
C6_3 Fe2_3 C1_3 106.8(2) . . ?
C5_3 Fe2_3 C4_3 40.8(2) . . ?
C8_3 Fe2_3 C4_3 121.1(3) . . ?
C7_3 Fe2_3 C4_3 157.0(3) . . ?
C9_3 Fe2_3 C4_3 107.9(3) . . ?
C10_3 Fe2_3 C4_3 125.2(3) . . ?
C6_3 Fe2_3 C4_3 161.5(3) . . ?
C1_3 Fe2_3 C4_3 69.3(2) . . ?
C5_3 Fe2_3 C3_3 68.4(2) . . ?
C8_3 Fe2_3 C3_3 108.2(3) . . ?
C7_3 Fe2_3 C3_3 121.9(3) . . ?
C9_3 Fe2_3 C3_3 125.4(2) . . ?
C10_3 Fe2_3 C3_3 161.8(3) . . ?
C6_3 Fe2_3 C3_3 156.7(3) . . ?
C1_3 Fe2_3 C3_3 68.9(2) . . ?
C4_3 Fe2_3 C3_3 40.4(3) . . ?
C5_3 Fe2_3 C2_3 68.7(2) . . ?
C8_3 Fe2_3 C2_3 125.2(3) . . ?
C7_3 Fe2_3 C2_3 107.8(3) . . ?
C9_3 Fe2_3 C2_3 162.1(2) . . ?
C10_3 Fe2_3 C2_3 156.4(2) . . ?
C6_3 Fe2_3 C2_3 121.2(2) . . ?
C1_3 Fe2_3 C2_3 40.9(2) . . ?
C4_3 Fe2_3 C2_3 68.4(2) . . ?
C3_3 Fe2_3 C2_3 40.6(2) . . ?
C2_3 C1_3 C5_3 106.5(4) . . ?
C2_3 C1_3 B2_1 126.9(5) . . ?
C5_3 C1_3 B2_1 126.5(5) . . ?
C2_3 C1_3 Fe2_3 69.9(3) . . ?
C5_3 C1_3 Fe2_3 68.6(3) . . ?
B2_1 C1_3 Fe2_3 123.8(3) . . ?
C3_3 C2_3 C1_3 108.5(5) . . ?
C3_3 C2_3 Fe2_3 69.6(3) . . ?
C1_3 C2_3 Fe2_3 69.3(3) . . ?
C3_3 C2_3 H2_3 125.7 . . ?
C1_3 C2_3 H2_3 125.7 . . ?
Fe2_3 C2_3 H2_3 127.0 . . ?
C4_3 C3_3 C2_3 108.5(5) . . ?
C4_3 C3_3 Fe2_3 69.6(3) . . ?
C2_3 C3_3 Fe2_3 69.8(3) . . ?
C4_3 C3_3 H3_3 125.8 . . ?
C2_3 C3_3 H3_3 125.8 . . ?
Fe2_3 C3_3 H3_3 126.4 . . ?
C3_3 C4_3 C5_3 107.8(5) . . ?
C3_3 C4_3 Fe2_3 70.0(3) . . ?
C5_3 C4_3 Fe2_3 68.8(3) . . ?
C3_3 C4_3 H4_3 126.1 . . ?
C5_3 C4_3 H4_3 126.1 . . ?
Fe2_3 C4_3 H4_3 126.7 . . ?
C4_3 C5_3 C1_3 108.7(5) . . ?
C4_3 C5_3 Fe2_3 70.3(3) . . ?
C1_3 C5_3 Fe2_3 69.9(3) . . ?
C4_3 C5_3 H5_3 125.7 . . ?
C1_3 C5_3 H5_3 125.7 . . ?
Fe2_3 C5_3 H5_3 125.6 . . ?
C7_3 C6_3 C10_3 108.1(6) . . ?
C7_3 C6_3 Fe2_3 69.8(4) . . ?
C10_3 C6_3 Fe2_3 69.9(4) . . ?
C7_3 C6_3 H6_3 126.0 . . ?
C10_3 C6_3 H6_3 126.0 . . ?
Fe2_3 C6_3 H6_3 125.9 . . ?
C6_3 C7_3 C8_3 107.5(6) . . ?
C6_3 C7_3 Fe2_3 70.1(4) . . ?
C8_3 C7_3 Fe2_3 69.0(4) . . ?
C6_3 C7_3 H7_3 126.2 . . ?
C8_3 C7_3 H7_3 126.2 . . ?
Fe2_3 C7_3 H7_3 126.2 . . ?
C9_3 C8_3 C7_3 107.5(7) . . ?
C9_3 C8_3 Fe2_3 70.2(4) . . ?
C7_3 C8_3 Fe2_3 69.7(4) . . ?
C9_3 C8_3 H8_3 126.2 . . ?
C7_3 C8_3 H8_3 126.2 . . ?
Fe2_3 C8_3 H8_3 125.5 . . ?
C10_3 C9_3 C8_3 107.8(6) . . ?
C10_3 C9_3 Fe2_3 70.0(3) . . ?
C8_3 C9_3 Fe2_3 69.4(3) . . ?
C10_3 C9_3 H9_3 126.1 . . ?
C8_3 C9_3 H9_3 126.1 . . ?
Fe2_3 C9_3 H9_3 126.1 . . ?
C9_3 C10_3 C6_3 109.1(7) . . ?
C9_3 C10_3 Fe2_3 70.0(3) . . ?
C6_3 C10_3 Fe2_3 70.0(4) . . ?
C9_3 C10_3 H10_3 125.4 . . ?
C6_3 C10_3 H10_3 125.4 . . ?
Fe2_3 C10_3 H10_3 126.2 . . ?
C1_4 Cl2_4 Cl2_6 72(2) . . ?
Cl2_4 C1_4 Cl1_4 99.1(4) . . ?
Cl2_4 C1_4 H1A_4 112.0 . . ?
Cl1_4 C1_4 H1A_4 112.0 . . ?
Cl2_4 C1_4 H1B_4 112.0 . . ?
Cl1_4 C1_4 H1B_4 112.0 . . ?
H1A_4 C1_4 H1B_4 109.6 . . ?
Cl2_5 C1_5 Cl1_5 119.0(7) . . ?
Cl2_5 C1_5 H1A_5 107.6 . . ?
Cl1_5 C1_5 H1A_5 107.6 . . ?
Cl2_5 C1_5 H1B_5 107.6 . . ?
Cl1_5 C1_5 H1B_5 107.6 . . ?
H1A_5 C1_5 H1B_5 107.0 . . ?
C1_6 Cl2_6 Cl2_4 102(5) . . ?
Cl2_6 C1_6 Cl1_6 110.7(8) . . ?
Cl2_6 C1_6 H1A_6 109.5 . . ?
Cl1_6 C1_6 H1A_6 109.5 . . ?
Cl2_6 C1_6 H1B_6 109.5 . . ?
Cl1_6 C1_6 H1B_6 109.5 . . ?
H1A_6 C1_6 H1B_6 108.1 . . ?
Cl2_7 C1_7 Cl1_7 110.5(5) . . ?
Cl2_7 C1_7 H1A_7 109.5 . . ?
Cl1_7 C1_7 H1A_7 109.5 . . ?
Cl2_7 C1_7 H1B_7 109.5 . . ?
Cl1_7 C1_7 H1B_7 109.5 . . ?
H1A_7 C1_7 H1B_7 108.1 . . ?
Cl2_8 C1_8 Cl1_8 110.7(8) . . ?
Cl2_8 C1_8 H1A_8 109.5 . . ?
Cl1_8 C1_8 H1A_8 109.5 . . ?
Cl2_8 C1_8 H1B_8 109.5 . . ?
Cl1_8 C1_8 H1B_8 109.5 . . ?
H1A_8 C1_8 H1B_8 108.1 . . ?
Cl2_9 C1_9 Cl1_9 110.8 . . ?
Cl2_9 C1_9 H1A_9 109.5 . . ?
Cl1_9 C1_9 H1A_9 109.5 . . ?
Cl2_9 C1_9 H1B_9 109.5 . . ?
Cl1_9 C1_9 H1B_9 109.5 . . ?
H1A_9 C1_9 H1B_9 108.1 . . ?

loop_
_geom_bond_atom_site_label_1
_geom_bond_atom_site_label_2
_geom_bond_distance
_geom_bond_site_symmetry_2
_geom_bond_publ_flag
N1_1 B1_1 1.400(7) . ?
N1_1 C1_1 1.423(6) . ?
N1_1 H1_1 0.8800 . ?
C1_1 C6_1 1.382(7) . ?
C1_1 C2_1 1.393(7) . ?
B1_1 C1_2 1.563(7) . ?
B1_1 C10_1 1.579(7) 2_656 ?
N2_1 B2_1 1.399(7) . ?
N2_1 C4_1 1.418(6) . ?
N2_1 H2_1 0.8800 . ?
C2_1 C3_1 1.395(6) . ?
C2_1 H2A_1 0.9500 . ?
B2_1 C1_3 1.565(7) . ?
B2_1 C7_1 1.581(7) . ?
C3_1 C4_1 1.389(7) . ?
C3_1 H3_1 0.9500 . ?
C4_1 C5_1 1.386(7) . ?
C5_1 C6_1 1.380(7) . ?
C5_1 H5_1 0.9500 . ?
C6_1 H6_1 0.9500 . ?
C7_1 C12_1 1.397(7) . ?
C7_1 C8_1 1.399(7) . ?
C8_1 C9_1 1.385(7) . ?
C8_1 H8_1 0.9500 . ?
C9_1 C10_1 1.392(7) . ?
C9_1 H9_1 0.9500 . ?
C10_1 C11_1 1.399(7) . ?
C11_1 C12_1 1.391(7) . ?
C11_1 H11_1 0.9500 . ?
C12_1 H12_1 0.9500 . ?
Fe1_2 C2_2 2.037(5) . ?
Fe1_2 C5_2 2.040(5) . ?
Fe1_2 C6_2 2.049(5) . ?
Fe1_2 C8_2 2.051(5) . ?
Fe1_2 C10_2 2.052(5) . ?
Fe1_2 C9_2 2.052(5) . ?
Fe1_2 C4_2 2.054(5) . ?
Fe1_2 C3_2 2.058(5) . ?
Fe1_2 C1_2 2.058(4) . ?
Fe1_2 C7_2 2.060(5) . ?
C1_2 C2_2 1.430(7) . ?
C1_2 C5_2 1.445(7) . ?
C2_2 C3_2 1.422(7) . ?
C2_2 H2_2 0.9500 . ?
C3_2 C4_2 1.416(8) . ?
C3_2 H3_2 0.9500 . ?
C4_2 C5_2 1.425(7) . ?
C4_2 H4_2 0.9500 . ?
C5_2 H5_2 0.9500 . ?
C6_2 C10_2 1.410(8) . ?
C6_2 C7_2 1.422(7) . ?
C6_2 H6_2 0.9500 . ?
C7_2 C8_2 1.419(8) . ?
C7_2 H7_2 0.9500 . ?
C8_2 C9_2 1.429(8) . ?
C8_2 H8_2 0.9500 . ?
C9_2 C10_2 1.418(8) . ?
C9_2 H9_2 0.9500 . ?
C10_2 H10_2 0.9500 . ?
Fe2_3 C5_3 2.025(5) . ?
Fe2_3 C8_3 2.032(6) . ?
Fe2_3 C7_3 2.040(6) . ?
Fe2_3 C9_3 2.042(6) . ?
Fe2_3 C10_3 2.042(6) . ?
Fe2_3 C6_3 2.043(6) . ?
Fe2_3 C1_3 2.044(5) . ?
Fe2_3 C4_3 2.045(6) . ?
Fe2_3 C3_3 2.049(6) . ?
Fe2_3 C2_3 2.052(5) . ?
C1_3 C2_3 1.429(7) . ?
C1_3 C5_3 1.441(7) . ?
C2_3 C3_3 1.422(8) . ?
C2_3 H2_3 0.9500 . ?
C3_3 C4_3 1.414(9) . ?
C3_3 H3_3 0.9500 . ?
C4_3 C5_3 1.419(8) . ?
C4_3 H4_3 0.9500 . ?
C5_3 H5_3 0.9500 . ?
C6_3 C7_3 1.399(12) . ?
C6_3 C10_3 1.403(10) . ?
C6_3 H6_3 0.9500 . ?
C7_3 C8_3 1.436(11) . ?
C7_3 H7_3 0.9500 . ?
C8_3 C9_3 1.408(10) . ?
C8_3 H8_3 0.9500 . ?
C9_3 C10_3 1.398(9) . ?
C9_3 H9_3 0.9500 . ?
C10_3 H10_3 0.9500 . ?
Cl1_4 C1_4 1.787(7) . ?
Cl2_4 C1_4 1.769(7) . ?
Cl2_4 Cl2_6 2.46(8) . ?
C1_4 H1A_4 0.9900 . ?
C1_4 H1B_4 0.9900 . ?
Cl1_5 C1_5 1.757(8) . ?
Cl2_5 C1_5 1.756(8) . ?
C1_5 H1A_5 0.9900 . ?
C1_5 H1B_5 0.9900 . ?
Cl1_6 C1_6 1.771(9) . ?
Cl2_6 C1_6 1.769(9) . ?
C1_6 H1A_6 0.9900 . ?
C1_6 H1B_6 0.9900 . ?
Cl1_7 C1_7 1.770(8) . ?
Cl2_7 C1_7 1.770(8) . ?
C1_7 H1A_7 0.9900 . ?
C1_7 H1B_7 0.9900 . ?
Cl1_8 C1_8 1.772(9) . ?
Cl2_8 C1_8 1.770(9) . ?
C1_8 H1A_8 0.9900 . ?
C1_8 H1B_8 0.9900 . ?
Cl1_9 C1_9 1.763(4) . ?
Cl2_9 C1_9 1.751(4) . ?
C1_9 H1A_9 0.9900 . ?
C1_9 H1B_9 0.9900 . ?

loop_
_geom_torsion_atom_site_label_1
_geom_torsion_atom_site_label_2
_geom_torsion_atom_site_label_3
_geom_torsion_atom_site_label_4
_geom_torsion
_geom_torsion_site_symmetry_1
_geom_torsion_site_symmetry_2
_geom_torsion_site_symmetry_3
_geom_torsion_site_symmetry_4
_geom_torsion_publ_flag
B1_1 N1_1 C1_1 C6_1 -160.2(5) . . . . ?
B1_1 N1_1 C1_1 C2_1 21.2(8) . . . . ?
C1_1 N1_1 B1_1 C1_2 -177.9(4) . . . . ?
C1_1 N1_1 B1_1 C10_1 0.5(8) . . . 2_656 ?
C6_1 C1_1 C2_1 C3_1 0.0(7) . . . . ?
N1_1 C1_1 C2_1 C3_1 178.5(4) . . . . ?
C4_1 N2_1 B2_1 C1_3 175.9(5) . . . . ?
C4_1 N2_1 B2_1 C7_1 2.0(9) . . . . ?
C1_1 C2_1 C3_1 C4_1 -0.6(7) . . . . ?
C2_1 C3_1 C4_1 C5_1 0.7(7) . . . . ?
C2_1 C3_1 C4_1 N2_1 -179.3(4) . . . . ?
B2_1 N2_1 C4_1 C5_1 -147.8(6) . . . . ?
B2_1 N2_1 C4_1 C3_1 32.1(8) . . . . ?
C3_1 C4_1 C5_1 C6_1 -0.3(8) . . . . ?
N2_1 C4_1 C5_1 C6_1 179.7(5) . . . . ?
C4_1 C5_1 C6_1 C1_1 -0.3(8) . . . . ?
C2_1 C1_1 C6_1 C5_1 0.4(7) . . . . ?
N1_1 C1_1 C6_1 C5_1 -178.2(5) . . . . ?
N2_1 B2_1 C7_1 C12_1 -126.4(5) . . . . ?
C1_3 B2_1 C7_1 C12_1 60.0(6) . . . . ?
N2_1 B2_1 C7_1 C8_1 54.9(7) . . . . ?
C1_3 B2_1 C7_1 C8_1 -118.8(5) . . . . ?
C12_1 C7_1 C8_1 C9_1 0.8(7) . . . . ?
B2_1 C7_1 C8_1 C9_1 179.7(4) . . . . ?
C7_1 C8_1 C9_1 C10_1 2.6(7) . . . . ?
C8_1 C9_1 C10_1 C11_1 -3.4(7) . . . . ?
C8_1 C9_1 C10_1 B1_1 175.9(4) . . . 2_656 ?
C9_1 C10_1 C11_1 C12_1 0.9(7) . . . . ?
B1_1 C10_1 C11_1 C12_1 -178.4(4) 2_656 . . . ?
C10_1 C11_1 C12_1 C7_1 2.5(7) . . . . ?
C8_1 C7_1 C12_1 C11_1 -3.3(7) . . . . ?
B2_1 C7_1 C12_1 C11_1 177.9(4) . . . . ?
N1_1 B1_1 C1_2 C2_2 169.3(4) . . . . ?
C10_1 B1_1 C1_2 C2_2 -9.1(7) 2_656 . . . ?
N1_1 B1_1 C1_2 C5_2 -20.6(7) . . . . ?
C10_1 B1_1 C1_2 C5_2 161.1(5) 2_656 . . . ?
N1_1 B1_1 C1_2 Fe1_2 -106.3(4) . . . . ?
C10_1 B1_1 C1_2 Fe1_2 75.3(5) 2_656 . . . ?
C5_2 C1_2 C2_2 C3_2 0.8(5) . . . . ?
B1_1 C1_2 C2_2 C3_2 172.8(4) . . . . ?
Fe1_2 C1_2 C2_2 C3_2 59.8(3) . . . . ?
C5_2 C1_2 C2_2 Fe1_2 -59.0(3) . . . . ?
B1_1 C1_2 C2_2 Fe1_2 113.0(5) . . . . ?
C1_2 C2_2 C3_2 C4_2 -0.8(6) . . . . ?
Fe1_2 C2_2 C3_2 C4_2 59.0(4) . . . . ?
C1_2 C2_2 C3_2 Fe1_2 -59.8(3) . . . . ?
C2_2 C3_2 C4_2 C5_2 0.4(6) . . . . ?
Fe1_2 C3_2 C4_2 C5_2 58.9(3) . . . . ?
C2_2 C3_2 C4_2 Fe1_2 -58.5(3) . . . . ?
C3_2 C4_2 C5_2 C1_2 0.1(6) . . . . ?
Fe1_2 C4_2 C5_2 C1_2 59.5(3) . . . . ?
C3_2 C4_2 C5_2 Fe1_2 -59.4(4) . . . . ?
C2_2 C1_2 C5_2 C4_2 -0.5(5) . . . . ?
B1_1 C1_2 C5_2 C4_2 -172.2(5) . . . . ?
Fe1_2 C1_2 C5_2 C4_2 -59.6(3) . . . . ?
C2_2 C1_2 C5_2 Fe1_2 59.1(3) . . . . ?
B1_1 C1_2 C5_2 Fe1_2 -112.6(5) . . . . ?
C10_2 C6_2 C7_2 C8_2 0.9(6) . . . . ?
Fe1_2 C6_2 C7_2 C8_2 -59.0(4) . . . . ?
C10_2 C6_2 C7_2 Fe1_2 59.9(3) . . . . ?
C6_2 C7_2 C8_2 C9_2 -0.7(6) . . . . ?
Fe1_2 C7_2 C8_2 C9_2 -59.6(4) . . . . ?
C6_2 C7_2 C8_2 Fe1_2 58.9(3) . . . . ?
C7_2 C8_2 C9_2 C10_2 0.2(6) . . . . ?
Fe1_2 C8_2 C9_2 C10_2 -59.7(4) . . . . ?
C7_2 C8_2 C9_2 Fe1_2 59.9(4) . . . . ?
C7_2 C6_2 C10_2 C9_2 -0.8(6) . . . . ?
Fe1_2 C6_2 C10_2 C9_2 59.2(4) . . . . ?
C7_2 C6_2 C10_2 Fe1_2 -60.0(4) . . . . ?
C8_2 C9_2 C10_2 C6_2 0.4(6) . . . . ?
Fe1_2 C9_2 C10_2 C6_2 -59.2(4) . . . . ?
C8_2 C9_2 C10_2 Fe1_2 59.6(4) . . . . ?
N2_1 B2_1 C1_3 C2_3 -179.7(5) . . . . ?
C7_1 B2_1 C1_3 C2_3 -5.8(8) . . . . ?
N2_1 B2_1 C1_3 C5_3 4.2(8) . . . . ?
C7_1 B2_1 C1_3 C5_3 178.1(5) . . . . ?
N2_1 B2_1 C1_3 Fe2_3 91.2(5) . . . . ?
C7_1 B2_1 C1_3 Fe2_3 -94.9(5) . . . . ?
C5_3 C1_3 C2_3 C3_3 0.4(6) . . . . ?
B2_1 C1_3 C2_3 C3_3 -176.4(5) . . . . ?
Fe2_3 C1_3 C2_3 C3_3 -58.7(4) . . . . ?
C5_3 C1_3 C2_3 Fe2_3 59.1(4) . . . . ?
B2_1 C1_3 C2_3 Fe2_3 -117.7(5) . . . . ?
C1_3 C2_3 C3_3 C4_3 -0.6(6) . . . . ?
Fe2_3 C2_3 C3_3 C4_3 -59.1(4) . . . . ?
C1_3 C2_3 C3_3 Fe2_3 58.5(4) . . . . ?
C2_3 C3_3 C4_3 C5_3 0.6(7) . . . . ?
Fe2_3 C3_3 C4_3 C5_3 -58.6(4) . . . . ?
C2_3 C3_3 C4_3 Fe2_3 59.2(4) . . . . ?
C3_3 C4_3 C5_3 C1_3 -0.4(6) . . . . ?
Fe2_3 C4_3 C5_3 C1_3 -59.7(4) . . . . ?
C3_3 C4_3 C5_3 Fe2_3 59.3(4) . . . . ?
C2_3 C1_3 C5_3 C4_3 0.0(6) . . . . ?
B2_1 C1_3 C5_3 C4_3 176.8(5) . . . . ?
Fe2_3 C1_3 C5_3 C4_3 59.9(4) . . . . ?
C2_3 C1_3 C5_3 Fe2_3 -59.9(3) . . . . ?
B2_1 C1_3 C5_3 Fe2_3 116.9(5) . . . . ?
C10_3 C6_3 C7_3 C8_3 -0.5(7) . . . . ?
Fe2_3 C6_3 C7_3 C8_3 59.1(4) . . . . ?
C10_3 C6_3 C7_3 Fe2_3 -59.6(4) . . . . ?
C6_3 C7_3 C8_3 C9_3 0.5(7) . . . . ?
Fe2_3 C7_3 C8_3 C9_3 60.3(4) . . . . ?
C6_3 C7_3 C8_3 Fe2_3 -59.8(4) . . . . ?
C7_3 C8_3 C9_3 C10_3 -0.2(7) . . . . ?
Fe2_3 C8_3 C9_3 C10_3 59.7(4) . . . . ?
C7_3 C8_3 C9_3 Fe2_3 -59.9(4) . . . . ?
C8_3 C9_3 C10_3 C6_3 -0.1(7) . . . . ?
Fe2_3 C9_3 C10_3 C6_3 59.2(4) . . . . ?
C8_3 C9_3 C10_3 Fe2_3 -59.3(4) . . . . ?
C7_3 C6_3 C10_3 C9_3 0.4(7) . . . . ?
Fe2_3 C6_3 C10_3 C9_3 -59.2(4) . . . . ?
C7_3 C6_3 C10_3 Fe2_3 59.6(5) . . . . ?
Cl2_6 Cl2_4 C1_4 Cl1_4 -136(3) . . . . ?
Cl2_4 Cl2_6 C1_6 Cl1_6 177(15) . . . . ?
